data_4321713
loop_
_publ_author_name
'Erik D. Brady'
'Timothy P. Hanusa'
'Maren Pink'
'Victor G. Young'

_publ_section_title
;
 The First Noncoordinated Phosphonium Diylide, [Me2P(C13H8)2]-, and Its
 Ylidic and Cationic Counterparts: Synthesis, Structural Characterization,
 and Interaction with the Heavy Group 2 Metals
;
_journal_name_full 'Inorganic Chemistry'
_journal_page_first 6028
_journal_page_last 6037
_journal_paper_doi 10.1021/ic000838n
_journal_volume 39
_journal_year 2000
_chemical_compound_source 'Prof. T. Hanusa - Vanderbilt University'
_chemical_formula_sum 'C52 H70 Ca I O6 P'
_chemical_formula_weight 989.03
_chemical_name_common 99331a
_chemical_name_systematic
;
  ?
;
_space_group_IT_number 14
_symmetry_cell_setting monoclinic
_symmetry_space_group_name_Hall '-P 2yn'
_symmetry_space_group_name_H-M 'P 1 21/n 1'
_atom_sites_solution_hydrogens geom
_atom_sites_solution_primary direct
_atom_sites_solution_secondary difmap
_audit_creation_method SHELXL
_cell_angle_alpha 90.00
_cell_angle_beta 110.658(1)
_cell_angle_gamma 90.00
_cell_formula_units_Z 4
_cell_length_a 13.0619(7)
_cell_length_b 22.6419(13)
_cell_length_c 17.9082(10)
_cell_measurement_temperature 173(2)
_cell_volume 4955.7(5)
_computing_structure_refinement 'SHELXL-93 (Sheldrick, 1993)'
_computing_structure_solution 'SHELXS-86 (Sheldrick, 1990)'
_diffrn_ambient_temperature 173(2)
_diffrn_radiation_monochromator graphite
_diffrn_radiation_source 'fine-focus sealed tube'
_diffrn_radiation_type MoK\a
_diffrn_radiation_wavelength 0.71073
_diffrn_reflns_av_R_equivalents 0.0325
_diffrn_reflns_av_sigmaI/netI 0.0390
_diffrn_reflns_limit_h_max 15
_diffrn_reflns_limit_h_min -16
_diffrn_reflns_limit_k_max 29
_diffrn_reflns_limit_k_min 0
_diffrn_reflns_limit_l_max 23
_diffrn_reflns_limit_l_min 0
_diffrn_reflns_number 38232
_diffrn_reflns_theta_max 27.51
_diffrn_reflns_theta_min 1.51
_exptl_absorpt_coefficient_mu 0.829
_exptl_absorpt_correction_T_max 1.000
_exptl_absorpt_correction_T_min 0.737
_exptl_absorpt_correction_type mutli-scans
_exptl_crystal_colour Yellow
_exptl_crystal_density_diffrn 1.326
_exptl_crystal_description Block
_exptl_crystal_F_000 2072
_exptl_crystal_size_max 0.32
_exptl_crystal_size_mid 0.28
_exptl_crystal_size_min 0.25
_refine_diff_density_max 0.782
_refine_diff_density_min -0.684
_refine_diff_density_rms 0.063
_refine_ls_extinction_method none
_refine_ls_goodness_of_fit_all 1.040
_refine_ls_goodness_of_fit_obs 1.165
_refine_ls_matrix_type full
_refine_ls_number_parameters 596
_refine_ls_number_reflns 11257
_refine_ls_number_restraints 548
_refine_ls_restrained_S_all 1.051
_refine_ls_restrained_S_obs 1.172
_refine_ls_R_factor_all 0.0747
_refine_ls_R_factor_obs 0.0408
_refine_ls_shift/esd_max -0.003
_refine_ls_shift/esd_mean 0.000
_refine_ls_structure_factor_coef Fsqd
_refine_ls_weighting_details 'w=1/[\s^2^(Fo^2^)+(0.0604P)^2^+0.2664P] where P=(Fo^2^+2Fc^2^)/3'
_refine_ls_weighting_scheme calc
_refine_ls_wR_factor_all 0.1152
_refine_ls_wR_factor_obs 0.1033
_reflns_number_observed 7403
_reflns_number_total 11257
_reflns_observed_criterion >2sigma(I)
_cod_data_source_file ic000838n_2.cif
_cod_data_source_block 99331a
_cod_depositor_comments
;
The following automatic conversions were performed:

'_refine_ls_weighting_scheme' value 'calc
w=1/[\s^2^(Fo^2^)+(0.0604P)^2^+0.2664P] where P=(Fo^2^+2Fc^2^)/3' was
changed to 'calc'. New tag '_refine_ls_weighting_details' was
created. The value of the new tag was set to
'w=1/[\s^2^(Fo^2^)+(0.0604P)^2^+0.2664P] where P=(Fo^2^+2Fc^2^)/3'.

Automatic conversion script
Id: cif_fix_values 3143 2015-03-26 13:38:13Z robertas 
;
_cod_database_code 4321713

loop_
_symmetry_equiv_pos_as_xyz
'x, y, z'
'-x+1/2, y+1/2, -z+1/2'
'-x, -y, -z'
'x-1/2, -y-1/2, z-1/2'

loop_
_atom_site_aniso_label
_atom_site_aniso_U_11
_atom_site_aniso_U_22
_atom_site_aniso_U_33
_atom_site_aniso_U_23
_atom_site_aniso_U_13
_atom_site_aniso_U_12
P1 0.0351(4) 0.0321(4) 0.0317(4) -0.0038(3) 0.0135(3) -0.0015(3)
C1 0.048(2) 0.049(2) 0.049(2) -0.0075(15) 0.0273(15) -0.0064(15)
C2 0.044(2) 0.041(2) 0.040(2) -0.0033(13) 0.0109(13) 0.0034(14)
C3 0.0355(15) 0.0305(13) 0.0287(13) -0.0028(11) 0.0108(11) -0.0041(12)
C4 0.035(2) 0.0296(13) 0.0309(13) 0.0007(11) 0.0105(12) -0.0011(12)
C5 0.035(2) 0.044(2) 0.041(2) -0.0087(13) 0.0100(13) 0.0002(13)
C6 0.032(2) 0.049(2) 0.054(2) -0.009(2) 0.0037(14) -0.0012(14)
C7 0.043(2) 0.048(2) 0.042(2) -0.0131(14) -0.0002(14) -0.0046(15)
C8 0.045(2) 0.0326(15) 0.0378(15) -0.0079(12) 0.0104(13) -0.0017(13)
C9 0.036(2) 0.0257(13) 0.0297(13) -0.0007(11) 0.0092(12) -0.0005(11)
C10 0.0333(15) 0.0241(12) 0.0294(13) 0.0007(10) 0.0104(11) 0.0002(11)
C11 0.042(2) 0.0320(14) 0.0317(14) 0.0013(11) 0.0116(12) 0.0049(13)
C12 0.036(2) 0.043(2) 0.044(2) 0.0024(13) 0.0169(13) 0.0058(13)
C13 0.0309(15) 0.040(2) 0.0357(15) 0.0019(12) 0.0071(12) -0.0003(12)
C14 0.0353(15) 0.0318(14) 0.0290(13) 0.0010(11) 0.0087(12) -0.0033(12)
C15 0.0355(15) 0.0239(12) 0.0275(12) 0.0016(10) 0.0114(11) -0.0012(11)
C16 0.039(2) 0.0310(14) 0.0316(14) -0.0018(11) 0.0129(12) -0.0043(12)
C17 0.038(2) 0.0334(14) 0.0323(14) -0.0021(11) 0.0182(12) -0.0020(12)
C18 0.044(2) 0.0364(15) 0.0358(14) -0.0021(12) 0.0184(13) -0.0032(13)
C19 0.046(2) 0.0345(15) 0.049(2) 0.0052(13) 0.0236(15) 0.0012(13)
C20 0.045(2) 0.050(2) 0.042(2) 0.0095(14) 0.0167(14) 0.0057(15)
C21 0.041(2) 0.052(2) 0.037(2) -0.0008(14) 0.0131(13) -0.0026(15)
C22 0.035(2) 0.042(2) 0.0320(14) -0.0039(12) 0.0154(12) -0.0036(13)
C23 0.036(2) 0.0389(15) 0.0356(14) -0.0060(12) 0.0168(12) -0.0067(13)
C24 0.039(2) 0.051(2) 0.041(2) -0.0139(14) 0.0161(14) -0.0079(14)
C25 0.052(2) 0.043(2) 0.049(2) -0.0186(14) 0.023(2) -0.0148(15)
C26 0.060(2) 0.0327(14) 0.052(2) -0.0065(14) 0.030(2) -0.0032(15)
C27 0.048(2) 0.0337(14) 0.041(2) -0.0034(12) 0.0218(14) -0.0018(13)
C28 0.037(2) 0.0354(14) 0.0338(13) -0.0059(12) 0.0193(12) -0.0035(12)
I1 0.0641(2) 0.0690(2) 0.03678(12) -0.00654(10) 0.02159(11) -0.00404(12)
Ca1 0.0309(3) 0.0297(3) 0.0307(3) -0.0050(2) 0.0079(2) -0.0006(2)
O1 0.038(2) 0.032(3) 0.038(3) 0.001(2) 0.012(2) 0.006(2)
C29 0.057(5) 0.050(5) 0.039(3) -0.006(3) -0.002(3) 0.008(4)
C30 0.047(3) 0.064(7) 0.067(3) 0.009(4) 0.012(2) 0.016(4)
C31 0.050(3) 0.051(5) 0.070(3) -0.009(4) 0.033(2) 0.002(4)
C32 0.044(3) 0.034(3) 0.035(3) 0.002(2) 0.014(2) 0.002(2)
O1' 0.038(2) 0.032(3) 0.038(3) 0.001(2) 0.012(2) 0.006(2)
C29' 0.057(5) 0.050(5) 0.039(3) -0.006(3) -0.002(3) 0.008(4)
C30' 0.047(3) 0.064(7) 0.067(3) 0.009(4) 0.012(2) 0.016(4)
C31' 0.050(3) 0.051(5) 0.070(3) -0.009(4) 0.033(2) 0.002(4)
C32' 0.068(7) 0.056(7) 0.042(5) -0.011(5) 0.019(5) 0.013(5)
O2 0.0661(14) 0.0354(11) 0.0304(10) -0.0041(8) 0.0149(10) -0.0036(10)
C33 0.071(2) 0.047(2) 0.042(2) 0.0013(15) 0.016(2) -0.017(2)
C34 0.071(2) 0.045(2) 0.037(2) 0.0014(14) 0.016(2) 0.004(2)
C35 0.051(2) 0.049(2) 0.034(2) -0.0035(13) 0.0121(14) -0.0039(15)
C36 0.060(2) 0.040(2) 0.036(2) -0.0060(13) 0.0161(15) 0.0020(15)
O3 0.0436(12) 0.0305(10) 0.0444(11) 0.0011(8) 0.0177(9) 0.0042(9)
C37 0.059(2) 0.034(2) 0.058(2) 0.0042(14) 0.023(2) -0.0032(15)
C38 0.064(2) 0.053(2) 0.043(2) 0.007(2) 0.015(2) 0.008(2)
C39 0.043(2) 0.035(2) 0.048(2) -0.0034(14) 0.0072(14) 0.0028(14)
C40 0.050(2) 0.0331(14) 0.040(2) -0.0060(12) 0.0191(14) 0.0015(13)
O4 0.0370(11) 0.0323(10) 0.0375(10) -0.0059(8) 0.0067(9) -0.0045(8)
C41 0.056(2) 0.033(2) 0.058(2) -0.0052(15) 0.006(2) -0.0023(15)
C42 0.051(2) 0.034(2) 0.047(2) -0.0080(13) 0.0158(15) -0.0118(14)
C43 0.043(2) 0.042(2) 0.058(2) -0.007(2) 0.001(2) -0.0064(15)
C44 0.036(2) 0.042(2) 0.071(2) -0.017(2) 0.008(2) -0.0007(14)
O5 0.027(3) 0.023(4) 0.048(2) -0.009(4) 0.012(3) 0.005(3)
C45 0.069(3) 0.076(3) 0.100(4) -0.047(3) 0.060(3) -0.038(2)
C46 0.058(5) 0.059(4) 0.067(5) 0.009(4) 0.025(4) -0.012(4)
C47 0.076(7) 0.046(6) 0.074(6) -0.017(5) 0.026(5) -0.026(5)
C48 0.046(5) 0.035(6) 0.053(3) -0.011(4) 0.016(3) 0.006(4)
O5' 0.027(3) 0.023(4) 0.048(2) -0.009(4) 0.012(3) 0.005(3)
C45' 0.069(3) 0.076(3) 0.100(4) -0.047(3) 0.060(3) -0.038(2)
C46' 0.067(7) 0.097(9) 0.100(9) -0.052(7) 0.057(7) -0.042(6)
C47' 0.076(7) 0.046(6) 0.074(6) -0.017(5) 0.026(5) -0.026(5)
C48' 0.046(5) 0.035(6) 0.053(3) -0.011(4) 0.016(3) 0.006(4)
O6 0.133(4) 0.188(5) 0.127(3) 0.063(3) 0.076(3) 0.064(4)
C49 0.164(7) 0.129(6) 0.199(8) 0.093(6) 0.087(6) -0.016(6)
C50 0.205(10) 0.134(7) 0.476(19) -0.089(10) 0.194(12) -0.013(7)
C51 0.111(5) 0.103(4) 0.182(6) -0.002(4) 0.074(5) 0.020(4)
C52 0.093(4) 0.137(5) 0.126(5) -0.006(4) 0.051(4) 0.015(4)

loop_
_atom_site_label
_atom_site_type_symbol
_atom_site_fract_x
_atom_site_fract_y
_atom_site_fract_z
_atom_site_U_iso_or_equiv
_atom_site_thermal_displace_type
_atom_site_occupancy
_atom_site_calc_flag
_atom_site_refinement_flags
_atom_site_disorder_group
P1 P 0.04808(6) 0.11805(3) -0.11856(4) 0.0325(2) Uani 1 d . .
C1 C -0.0532(3) 0.08321(14) -0.0853(2) 0.0457(7) Uani 1 d . .
H1A H -0.0192(5) 0.0505(6) -0.0491(9) 0.068 Uiso 1 calc R .
H1B H -0.1131(8) 0.0680(8) -0.1316(2) 0.068 Uiso 1 calc R .
H1C H -0.0820(12) 0.1123(3) -0.0572(10) 0.068 Uiso 1 calc R .
C2 C -0.0182(2) 0.18534(13) -0.1636(2) 0.0425(7) Uani 1 d . .
H2A H 0.0322(6) 0.2089(4) -0.1811(11) 0.064 Uiso 1 calc R .
H2B H -0.0393(14) 0.2079(4) -0.1246(4) 0.064 Uiso 1 calc R .
H2C H -0.0836(9) 0.17593(13) -0.2098(7) 0.064 Uiso 1 calc R .
C3 C 0.0698(2) 0.07310(11) -0.19111(15) 0.0317(6) Uani 1 d . .
C4 C -0.0163(2) 0.05124(11) -0.26091(15) 0.0322(6) Uani 1 d . .
C5 C -0.1313(2) 0.05769(13) -0.2902(2) 0.0407(7) Uani 1 d . .
H5A H -0.1660(2) 0.07867(13) -0.2598(2) 0.049 Uiso 1 calc R .
C6 C -0.1935(2) 0.03363(14) -0.3630(2) 0.0481(8) Uani 1 d . .
H6A H -0.2706(2) 0.03862(14) -0.3822(2) 0.058 Uiso 1 calc R .
C7 C -0.1450(3) 0.00213(14) -0.4087(2) 0.0483(8) Uani 1 d . .
H7A H -0.1895(3) -0.01419(14) -0.4585(2) 0.058 Uiso 1 calc R .
C8 C -0.0331(2) -0.00551(12) -0.3822(2) 0.0397(7) Uani 1 d . .
H8A H -0.0003(2) -0.02706(12) -0.4134(2) 0.048 Uiso 1 calc R .
C9 C 0.0315(2) 0.01880(11) -0.30905(15) 0.0311(6) Uani 1 d . .
C10 C 0.1488(2) 0.02093(11) -0.26970(15) 0.0292(6) Uani 1 d . .
C11 C 0.2334(2) -0.00095(12) -0.2923(2) 0.0355(6) Uani 1 d . .
H11A H 0.2174(2) -0.02384(12) -0.3396(2) 0.043 Uiso 1 calc R .
C12 C 0.3407(2) 0.01091(13) -0.2456(2) 0.0405(7) Uani 1 d . .
H12A H 0.3989(2) -0.00398(13) -0.2603(2) 0.049 Uiso 1 calc R .
C13 C 0.3632(2) 0.04499(12) -0.1764(2) 0.0369(6) Uani 1 d . .
H13A H 0.4372(2) 0.05355(12) -0.1453(2) 0.044 Uiso 1 calc R .
C14 C 0.2818(2) 0.06636(11) -0.1523(2) 0.0327(6) Uani 1 d . .
H14A H 0.2999(2) 0.08865(11) -0.1044(2) 0.039 Uiso 1 calc R .
C15 C 0.1715(2) 0.05533(11) -0.19829(14) 0.0289(6) Uani 1 d . .
C16 C 0.1637(2) 0.13332(12) -0.0350(2) 0.0337(6) Uani 1 d . .
C17 C 0.2218(2) 0.08757(12) 0.01909(15) 0.0332(6) Uani 1 d . .
C18 C 0.2186(2) 0.02553(12) 0.0132(2) 0.0377(6) Uani 1 d . .
H18A H 0.1725(2) 0.00695(12) -0.0343(2) 0.045 Uiso 1 calc R .
C19 C 0.2829(2) -0.00828(13) 0.0768(2) 0.0414(7) Uani 1 d . .
H19A H 0.2797(2) -0.05013(13) 0.0727(2) 0.050 Uiso 1 calc R .
C20 C 0.3526(3) 0.01816(14) 0.1472(2) 0.0451(7) Uani 1 d . .
H20A H 0.3953(3) -0.00581(14) 0.1905(2) 0.054 Uiso 1 calc R .
C21 C 0.3594(2) 0.07855(14) 0.1537(2) 0.0438(7) Uani 1 d . .
H21A H 0.4079(2) 0.09638(14) 0.2009(2) 0.053 Uiso 1 calc R .
C22 C 0.2947(2) 0.11372(12) 0.0905(2) 0.0355(6) Uani 1 d . .
C23 C 0.2825(2) 0.17672(12) 0.0819(2) 0.0356(6) Uani 1 d . .
C24 C 0.3361(3) 0.22245(13) 0.1332(2) 0.0434(7) Uani 1 d . .
H24A H 0.3903(3) 0.21367(13) 0.1835(2) 0.052 Uiso 1 calc R .
C25 C 0.3101(3) 0.28017(14) 0.1107(2) 0.0466(8) Uani 1 d . .
H25A H 0.3466(3) 0.31140(14) 0.1453(2) 0.056 Uiso 1 calc R .
C26 C 0.2303(3) 0.29275(14) 0.0370(2) 0.0454(7) Uani 1 d . .
H26A H 0.2126(3) 0.33280(14) 0.0223(2) 0.054 Uiso 1 calc R .
C27 C 0.1761(3) 0.24856(12) -0.0153(2) 0.0395(7) Uani 1 d . .
H27A H 0.1217(3) 0.25855(12) -0.0650(2) 0.047 Uiso 1 calc R .
C28 C 0.2010(2) 0.18889(12) 0.0049(2) 0.0336(6) Uani 1 d . .
I1 I 0.77348(2) 0.230254(11) -0.035653(12) 0.05561(9) Uani 1 d . .
Ca1 Ca 0.81952(4) 0.22359(2) 0.14439(3) 0.03121(13) Uani 1 d . .
O1 O 0.9456(7) 0.1442(3) 0.1878(5) 0.0362(13) Uani 0.624(9) d PD 1
C29 C 1.0477(11) 0.1461(7) 0.2592(6) 0.054(2) Uani 0.624(9) d PD 1
H29A H 1.0382(11) 0.1241(7) 0.3041(6) 0.065 Uiso 0.624(9) calc PR 1
H29B H 1.0679(11) 0.1874(7) 0.2762(6) 0.065 Uiso 0.624(9) calc PR 1
C30 C 1.1340(8) 0.1175(6) 0.2338(7) 0.061(3) Uani 0.624(9) d PD 1
H30A H 1.1679(8) 0.0840(6) 0.2694(7) 0.074 Uiso 0.624(9) calc PR 1
H30B H 1.1918(8) 0.1464(6) 0.2359(7) 0.074 Uiso 0.624(9) calc PR 1
C31 C 1.0775(6) 0.0960(4) 0.1494(6) 0.054(2) Uani 0.624(9) d PD 1
H31A H 1.1030(6) 0.0560(4) 0.1421(6) 0.065 Uiso 0.624(9) calc PR 1
H31B H 1.0906(6) 0.1232(4) 0.1105(6) 0.065 Uiso 0.624(9) calc PR 1
C32 C 0.9574(4) 0.0953(2) 0.1403(3) 0.0376(14) Uani 0.624(9) d PDU 1
H32A H 0.9102(4) 0.1005(2) 0.0837(3) 0.045 Uiso 0.624(9) calc PR 1
H32B H 0.9381(4) 0.0576(2) 0.1602(3) 0.045 Uiso 0.624(9) calc PR 1
O1' O 0.9566(13) 0.1547(6) 0.1706(8) 0.0362(13) Uani 0.376(9) d PD 2
C29' C 1.0286(22) 0.1366(13) 0.2502(10) 0.054(2) Uani 0.376(9) d PD 2
H29C H 0.9885(22) 0.1117(13) 0.2761(10) 0.065 Uiso 0.376(9) calc PR 2
H29D H 1.0583(22) 0.1715(13) 0.2842(10) 0.065 Uiso 0.376(9) calc PR 2
C30' C 1.1196(15) 0.1019(11) 0.2372(12) 0.061(3) Uani 0.376(9) d PD 2
H30C H 1.1497(15) 0.0717(11) 0.2792(12) 0.074 Uiso 0.376(9) calc PR 2
H30D H 1.1794(15) 0.1281(11) 0.2356(12) 0.074 Uiso 0.376(9) calc PR 2
C31' C 1.0605(13) 0.0733(5) 0.1557(10) 0.054(2) Uani 0.376(9) d PD 2
H31C H 1.1125(13) 0.0622(5) 0.1291(10) 0.065 Uiso 0.376(9) calc PR 2
H31D H 1.0190(13) 0.0379(5) 0.1607(10) 0.065 Uiso 0.376(9) calc PR 2
C32' C 0.9863(9) 0.1210(5) 0.1120(5) 0.056(3) Uani 0.376(9) d PDU 2
H32C H 1.0236(9) 0.1468(5) 0.0849(5) 0.067 Uiso 0.376(9) calc PR 2
H32D H 0.9201(9) 0.1042(5) 0.0713(5) 0.067 Uiso 0.376(9) calc PR 2
O2 O 0.7997(2) 0.21683(8) 0.26994(11) 0.0445(5) Uani 1 d D .
C33 C 0.7841(3) 0.16071(14) 0.3027(2) 0.0542(9) Uani 1 d D .
H33A H 0.8069(3) 0.12791(14) 0.2755(2) 0.065 Uiso 1 calc R .
H33B H 0.7062(3) 0.15513(14) 0.2961(2) 0.065 Uiso 1 calc R .
C34 C 0.8540(3) 0.16235(14) 0.3895(2) 0.0519(8) Uani 1 d D .
H34A H 0.9189(3) 0.13662(14) 0.4002(2) 0.062 Uiso 1 calc R .
H34B H 0.8119(3) 0.14900(14) 0.4228(2) 0.062 Uiso 1 calc R .
C35 C 0.8884(3) 0.22689(13) 0.4071(2) 0.0455(7) Uani 1 d D .
H35A H 0.8766(3) 0.24087(13) 0.4558(2) 0.055 Uiso 1 calc R .
H35B H 0.9663(3) 0.23244(13) 0.4137(2) 0.055 Uiso 1 calc R .
C36 C 0.8141(3) 0.25863(13) 0.3338(2) 0.0456(7) Uani 1 d D .
H36A H 0.7431(3) 0.26836(13) 0.3392(2) 0.055 Uiso 1 calc R .
H36B H 0.8485(3) 0.29550(13) 0.3244(2) 0.055 Uiso 1 calc R .
O3 O 0.7255(2) 0.31148(8) 0.14463(11) 0.0389(5) Uani 1 d D .
C37 C 0.7371(3) 0.36340(13) 0.1015(2) 0.0497(8) Uani 1 d D .
H37A H 0.7789(3) 0.35409(13) 0.0664(2) 0.060 Uiso 1 calc R .
H37B H 0.7757(3) 0.39505(13) 0.1390(2) 0.060 Uiso 1 calc R .
C38 C 0.6221(3) 0.38244(15) 0.0527(2) 0.0545(8) Uani 1 d D .
H38A H 0.6029(3) 0.37033(15) -0.0038(2) 0.065 Uiso 1 calc R .
H38B H 0.6144(3) 0.42584(15) 0.0549(2) 0.065 Uiso 1 calc R .
C39 C 0.5489(2) 0.35105(13) 0.0909(2) 0.0446(7) Uani 1 d D .
H39A H 0.5013(2) 0.37962(13) 0.1051(2) 0.054 Uiso 1 calc R .
H39B H 0.5024(2) 0.32093(13) 0.0545(2) 0.054 Uiso 1 calc R .
C40 C 0.6296(2) 0.32248(12) 0.1652(2) 0.0400(7) Uani 1 d D .
H40A H 0.6470(2) 0.34933(12) 0.2116(2) 0.048 Uiso 1 calc R .
H40B H 0.5998(2) 0.28513(12) 0.1778(2) 0.048 Uiso 1 calc R .
O4 O 0.67508(15) 0.15558(8) 0.11275(11) 0.0373(4) Uani 1 d D .
C41 C 0.6765(3) 0.09336(13) 0.0914(2) 0.0530(8) Uani 1 d D .
H41A H 0.7044(3) 0.06864(13) 0.1401(2) 0.064 Uiso 1 calc R .
H41B H 0.7239(3) 0.08742(13) 0.0594(2) 0.064 Uiso 1 calc R .
C42 C 0.5601(2) 0.07738(12) 0.0436(2) 0.0444(7) Uani 1 d D .
H42A H 0.5216(2) 0.06189(12) 0.0782(2) 0.053 Uiso 1 calc R .
H42B H 0.5564(2) 0.04772(12) 0.0021(2) 0.053 Uiso 1 calc R .
C43 C 0.5124(3) 0.13617(13) 0.0066(2) 0.0523(8) Uani 1 d D .
H43A H 0.5310(3) 0.14484(13) -0.0413(2) 0.063 Uiso 1 calc R .
H43B H 0.4319(3) 0.13686(13) -0.0081(2) 0.063 Uiso 1 calc R .
C44 C 0.5667(2) 0.17865(14) 0.0725(2) 0.0526(8) Uani 1 d D .
H44A H 0.5703(2) 0.21849(14) 0.0507(2) 0.063 Uiso 1 calc R .
H44B H 0.5259(2) 0.18128(14) 0.1096(2) 0.063 Uiso 1 calc R .
O5 O 0.9822(9) 0.2805(5) 0.1896(11) 0.033(2) Uani 0.558(11) d PD 3
C45 C 1.0532(19) 0.2902(10) 0.1449(14) 0.074(2) Uani 0.558(11) d PD 3
H45A H 1.0134(19) 0.2840(10) 0.0872(14) 0.088 Uiso 0.558(11) calc PR 3
H45B H 1.1168(19) 0.2632(10) 0.1630(14) 0.088 Uiso 0.558(11) calc PR 3
C46 C 1.0897(7) 0.3543(3) 0.1619(5) 0.060(2) Uani 0.558(11) d PDU 3
H46A H 1.0310(7) 0.3825(3) 0.1333(5) 0.073 Uiso 0.558(11) calc PR 3
H46B H 1.1564(7) 0.3629(3) 0.1496(5) 0.073 Uiso 0.558(11) calc PR 3
C47 C 1.1128(12) 0.3533(5) 0.2539(7) 0.066(3) Uani 0.558(11) d PD 3
H47A H 1.1825(12) 0.3330(5) 0.2832(7) 0.079 Uiso 0.558(11) calc PR 3
H47B H 1.1149(12) 0.3938(5) 0.2754(7) 0.079 Uiso 0.558(11) calc PR 3
C48 C 1.0168(13) 0.3194(6) 0.2581(10) 0.045(2) Uani 0.558(11) d PD 3
H48A H 1.0379(13) 0.2962(6) 0.3082(10) 0.054 Uiso 0.558(11) calc PR 3
H48B H 0.9568(13) 0.3467(6) 0.2566(10) 0.054 Uiso 0.558(11) calc PR 3
O5' O 0.9658(12) 0.2929(6) 0.1865(15) 0.033(2) Uani 0.442(11) d PD 4
C45' C 1.0498(23) 0.2921(13) 0.1517(18) 0.074(2) Uani 0.442(11) d PD 4
H45C H 1.0226(23) 0.3102(13) 0.0980(18) 0.088 Uiso 0.442(11) calc PR 4
H45D H 1.0724(23) 0.2510(13) 0.1468(18) 0.088 Uiso 0.442(11) calc PR 4
C46' C 1.1451(9) 0.3270(6) 0.2068(9) 0.081(4) Uani 0.442(11) d PDU 4
H46C H 1.1876(9) 0.3464(6) 0.1776(9) 0.097 Uiso 0.442(11) calc PR 4
H46D H 1.1944(9) 0.3022(6) 0.2502(9) 0.097 Uiso 0.442(11) calc PR 4
C47' C 1.0819(14) 0.3721(6) 0.2383(11) 0.066(3) Uani 0.442(11) d PD 4
H47C H 1.1301(14) 0.3913(6) 0.2880(11) 0.079 Uiso 0.442(11) calc PR 4
H47D H 1.0471(14) 0.4028(6) 0.1980(11) 0.079 Uiso 0.442(11) calc PR 4
C48' C 0.9985(16) 0.3338(8) 0.2535(13) 0.045(2) Uani 0.442(11) d PD 4
H48C H 1.0304(16) 0.3123(8) 0.3047(13) 0.054 Uiso 0.442(11) calc PR 4
H48D H 0.9354(16) 0.3574(8) 0.2549(13) 0.054 Uiso 0.442(11) calc PR 4
O6 O 0.0328(4) 0.3643(2) -0.1355(2) 0.141(2) Uani 1 d D 4
C49 C 0.0666(6) 0.4224(3) -0.1082(5) 0.158(3) Uani 1 d D 4
H49A H 0.1332(6) 0.4205(3) -0.0597(5) 0.189 Uiso 1 calc R 4
H49B H 0.0849(6) 0.4442(3) -0.1497(5) 0.189 Uiso 1 calc R 4
C50 C -0.0158(8) 0.4524(3) -0.0908(8) 0.252(6) Uani 1 d D 4
H50A H -0.0585(8) 0.4777(3) -0.1362(8) 0.302 Uiso 1 calc R 4
H50B H 0.0158(8) 0.4774(3) -0.0429(8) 0.302 Uiso 1 calc R 4
C51 C -0.0867(5) 0.4052(3) -0.0762(4) 0.126(2) Uani 1 d D 4
H51A H -0.0687(5) 0.3985(3) -0.0184(4) 0.151 Uiso 1 calc R 4
H51B H -0.1651(5) 0.4156(3) -0.1007(4) 0.151 Uiso 1 calc R 4
C52 C -0.0606(4) 0.3529(3) -0.1147(4) 0.116(2) Uani 1 d D 4
H52A H -0.0461(4) 0.3188(3) -0.0777(4) 0.139 Uiso 1 calc R 4
H52B H -0.1237(4) 0.3429(3) -0.1632(4) 0.139 Uiso 1 calc R 4

loop_
_atom_type_symbol
_atom_type_description
_atom_type_scat_dispersion_real
_atom_type_scat_dispersion_imag
_atom_type_scat_source
C C 0.0033 0.0016 'International Tables Vol C Tables 4.2.6.8 and 6.1.1.4'
H H 0.0000 0.0000 'International Tables Vol C Tables 4.2.6.8 and 6.1.1.4'
O O 0.0106 0.0060 'International Tables Vol C Tables 4.2.6.8 and 6.1.1.4'
P P 0.1023 0.0942 'International Tables Vol C Tables 4.2.6.8 and 6.1.1.4'
Ca Ca 0.2262 0.3064 'International Tables Vol C Tables 4.2.6.8 and 6.1.1.4'
I I -0.4742 1.8119 'International Tables Vol C Tables 4.2.6.8 and 6.1.1.4'

loop_
_geom_angle_atom_site_label_1
_geom_angle_atom_site_label_2
_geom_angle_atom_site_label_3
_geom_angle
_geom_angle_site_symmetry_1
_geom_angle_site_symmetry_3
_geom_angle_publ_flag
C16 P1 C3 115.72(13) . . ?
C16 P1 C2 110.57(13) . . ?
C3 P1 C2 109.75(13) . . ?
C16 P1 C1 108.39(14) . . ?
C3 P1 C1 108.60(13) . . ?
C2 P1 C1 103.00(15) . . ?
C15 C3 C4 106.8(2) . . ?
C15 C3 P1 128.8(2) . . ?
C4 C3 P1 124.2(2) . . ?
C5 C4 C9 117.5(2) . . ?
C5 C4 C3 133.5(2) . . ?
C9 C4 C3 109.0(2) . . ?
C6 C5 C4 120.2(3) . . ?
C5 C6 C7 121.2(3) . . ?
C8 C7 C6 120.5(3) . . ?
C7 C8 C9 119.3(3) . . ?
C8 C9 C4 121.3(2) . . ?
C8 C9 C10 131.0(3) . . ?
C4 C9 C10 107.6(2) . . ?
C11 C10 C15 121.0(2) . . ?
C11 C10 C9 131.2(2) . . ?
C15 C10 C9 107.6(2) . . ?
C12 C11 C10 119.6(2) . . ?
C11 C12 C13 119.6(3) . . ?
C14 C13 C12 122.0(3) . . ?
C13 C14 C15 120.1(2) . . ?
C14 C15 C10 117.7(2) . . ?
C14 C15 C3 133.3(2) . . ?
C10 C15 C3 109.0(2) . . ?
C17 C16 C28 106.8(2) . . ?
C17 C16 P1 121.7(2) . . ?
C28 C16 P1 129.4(2) . . ?
C18 C17 C22 118.3(3) . . ?
C18 C17 C16 132.3(3) . . ?
C22 C17 C16 109.3(2) . . ?
C19 C18 C17 119.8(3) . . ?
C18 C19 C20 121.1(3) . . ?
C21 C20 C19 120.3(3) . . ?
C20 C21 C22 119.7(3) . . ?
C21 C22 C17 120.7(3) . . ?
C21 C22 C23 131.6(3) . . ?
C17 C22 C23 107.6(2) . . ?
C24 C23 C22 130.8(3) . . ?
C24 C23 C28 121.2(3) . . ?
C22 C23 C28 108.0(2) . . ?
C25 C24 C23 119.8(3) . . ?
C24 C25 C26 119.8(3) . . ?
C27 C26 C25 121.8(3) . . ?
C26 C27 C28 120.3(3) . . ?
C27 C28 C23 117.1(2) . . ?
C27 C28 C16 134.7(3) . . ?
C23 C28 C16 108.2(2) . . ?
O1' Ca1 O3 161.8(4) . . ?
O1' Ca1 O4 96.1(4) . . ?
O3 Ca1 O4 100.43(7) . . ?
O1' Ca1 O2 95.8(3) . . ?
O3 Ca1 O2 79.57(7) . . ?
O4 Ca1 O2 80.68(7) . . ?
O3 Ca1 O5 86.8(3) . . ?
O4 Ca1 O5 171.0(4) . . ?
O2 Ca1 O5 95.5(5) . . ?
O3 Ca1 O1 161.2(2) . . ?
O4 Ca1 O1 89.3(2) . . ?
O2 Ca1 O1 86.3(2) . . ?
O3 Ca1 O5' 78.6(3) . . ?
O4 Ca1 O5' 175.7(6) . . ?
O2 Ca1 O5' 95.0(6) . . ?
O1' Ca1 I1 95.6(3) . . ?
O3 Ca1 I1 92.97(5) . . ?
O4 Ca1 I1 86.31(5) . . ?
O2 Ca1 I1 163.50(6) . . ?
O5 Ca1 I1 98.7(5) . . ?
O1 Ca1 I1 103.7(2) . . ?
O5' Ca1 I1 97.9(6) . . ?
C32 O1 C29 106.2(6) . . ?
C32 O1 Ca1 126.6(5) . . ?
C29 O1 Ca1 124.5(7) . . ?
O1 C29 C30 105.5(6) . . ?
C29 C30 C31 106.7(6) . . ?
C30 C31 C32 103.5(6) . . ?
O1 C32 C31 104.5(5) . . ?
C32' O1' C29' 108.1(9) . . ?
C32' O1' Ca1 126.6(8) . . ?
C29' O1' Ca1 125.3(10) . . ?
O1' C29' C30' 105.5(11) . . ?
C29' C30' C31' 101.9(10) . . ?
C32' C31' C30' 102.2(9) . . ?
O1' C32' C31' 107.1(8) . . ?
C33 O2 C36 104.6(2) . . ?
C33 O2 Ca1 121.6(2) . . ?
C36 O2 Ca1 133.2(2) . . ?
O2 C33 C34 106.1(2) . . ?
C33 C34 C35 105.3(2) . . ?
C36 C35 C34 102.9(2) . . ?
O2 C36 C35 103.9(2) . . ?
C37 O3 C40 105.0(2) . . ?
C37 O3 Ca1 122.5(2) . . ?
C40 O3 Ca1 130.5(2) . . ?
O3 C37 C38 105.8(2) . . ?
C37 C38 C39 105.0(2) . . ?
C40 C39 C38 103.8(2) . . ?
O3 C40 C39 104.3(2) . . ?
C44 O4 C41 108.6(2) . . ?
C44 O4 Ca1 116.6(2) . . ?
C41 O4 Ca1 127.8(2) . . ?
O4 C41 C42 106.1(2) . . ?
C41 C42 C43 102.4(2) . . ?
C44 C43 C42 102.3(2) . . ?
O4 C44 C43 105.7(2) . . ?
C45 O5 C48 108.0(8) . . ?
C45 O5 Ca1 124.7(11) . . ?
C48 O5 Ca1 126.5(9) . . ?
O5 C45 C46 104.6(9) . . ?
C45 C46 C47 97.3(9) . . ?
C48 C47 C46 102.0(8) . . ?
O5 C48 C47 106.6(7) . . ?
C45' O5' C48' 108.6(10) . . ?
C45' O5' Ca1 120.2(11) . . ?
C48' O5' Ca1 130.5(12) . . ?
O5' C45' C46' 106.8(10) . . ?
C45' C46' C47' 99.3(12) . . ?
C48' C47' C46' 101.6(9) . . ?
O5' C48' C47' 103.9(10) . . ?
C49 O6 C52 105.7(5) . . ?
C50 C49 O6 110.9(6) . . ?
C49 C50 C51 105.3(6) . . ?
C52 C51 C50 103.6(5) . . ?
O6 C52 C51 109.8(5) . . ?

loop_
_geom_bond_atom_site_label_1
_geom_bond_atom_site_label_2
_geom_bond_distance
_geom_bond_site_symmetry_2
_geom_bond_publ_flag
P1 C16 1.746(3) . ?
P1 C3 1.750(3) . ?
P1 C2 1.797(3) . ?
P1 C1 1.812(3) . ?
C3 C15 1.436(4) . ?
C3 C4 1.442(3) . ?
C4 C5 1.413(4) . ?
C4 C9 1.433(4) . ?
C5 C6 1.381(4) . ?
C6 C7 1.394(4) . ?
C7 C8 1.379(4) . ?
C8 C9 1.397(4) . ?
C9 C10 1.444(4) . ?
C10 C11 1.396(4) . ?
C10 C15 1.436(3) . ?
C11 C12 1.381(4) . ?
C12 C13 1.400(4) . ?
C13 C14 1.369(4) . ?
C14 C15 1.408(4) . ?
C16 C17 1.438(4) . ?
C16 C28 1.443(4) . ?
C17 C18 1.408(4) . ?
C17 C22 1.425(4) . ?
C18 C19 1.383(4) . ?
C19 C20 1.402(4) . ?
C20 C21 1.373(4) . ?
C21 C22 1.398(4) . ?
C22 C23 1.438(4) . ?
C23 C24 1.397(4) . ?
C23 C28 1.441(4) . ?
C24 C25 1.374(4) . ?
C25 C26 1.392(4) . ?
C26 C27 1.382(4) . ?
C27 C28 1.407(4) . ?
I1 Ca1 3.0679(6) . ?
Ca1 O1' 2.294(13) . ?
Ca1 O3 2.339(2) . ?
Ca1 O4 2.345(2) . ?
Ca1 O2 2.357(2) . ?
Ca1 O5 2.370(11) . ?
Ca1 O1 2.376(7) . ?
Ca1 O5' 2.380(14) . ?
O1 C32 1.437(8) . ?
O1 C29 1.487(10) . ?
C29 C30 1.503(11) . ?
C30 C31 1.509(10) . ?
C31 C32 1.518(9) . ?
O1' C32' 1.456(13) . ?
O1' C29' 1.46(2) . ?
C29' C30' 1.51(2) . ?
C30' C31' 1.53(2) . ?
C31' C32' 1.478(14) . ?
O2 C33 1.444(3) . ?
O2 C36 1.445(3) . ?
C33 C34 1.500(4) . ?
C34 C35 1.529(4) . ?
C35 C36 1.510(4) . ?
O3 C37 1.443(3) . ?
O3 C40 1.446(3) . ?
C37 C38 1.510(4) . ?
C38 C39 1.533(4) . ?
C39 C40 1.520(4) . ?
O4 C44 1.441(3) . ?
O4 C41 1.461(3) . ?
C41 C42 1.502(4) . ?
C42 C43 1.519(4) . ?
C43 C44 1.493(4) . ?
O5 C45 1.440(13) . ?
O5 C48 1.447(12) . ?
C45 C46 1.52(2) . ?
C46 C47 1.567(13) . ?
C47 C48 1.494(12) . ?
O5' C45' 1.44(2) . ?
O5' C48' 1.456(15) . ?
C45' C46' 1.51(2) . ?
C46' C47' 1.539(15) . ?
C47' C48' 1.49(2) . ?
O6 C49 1.418(8) . ?
O6 C52 1.420(6) . ?
C49 C50 1.397(9) . ?
C50 C51 1.496(9) . ?
C51 C52 1.468(7) . ?

loop_
_geom_torsion_atom_site_label_1
_geom_torsion_atom_site_label_2
_geom_torsion_atom_site_label_3
_geom_torsion_atom_site_label_4
_geom_torsion
_geom_torsion_site_symmetry_1
_geom_torsion_site_symmetry_2
_geom_torsion_site_symmetry_3
_geom_torsion_site_symmetry_4
_geom_torsion_publ_flag
C16 P1 C3 C15 -11.9(3) . . . . ?
C2 P1 C3 C15 114.1(2) . . . . ?
C1 P1 C3 C15 -134.0(2) . . . . ?
C16 P1 C3 C4 174.3(2) . . . . ?
C2 P1 C3 C4 -59.7(3) . . . . ?
C1 P1 C3 C4 52.2(3) . . . . ?
C15 C3 C4 C5 -175.1(3) . . . . ?
P1 C3 C4 C5 -0.1(4) . . . . ?
C15 C3 C4 C9 1.9(3) . . . . ?
P1 C3 C4 C9 176.8(2) . . . . ?
C9 C4 C5 C6 -0.5(4) . . . . ?
C3 C4 C5 C6 176.3(3) . . . . ?
C4 C5 C6 C7 0.6(5) . . . . ?
C5 C6 C7 C8 -0.3(5) . . . . ?
C6 C7 C8 C9 -0.1(5) . . . . ?
C7 C8 C9 C4 0.3(4) . . . . ?
C7 C8 C9 C10 -175.6(3) . . . . ?
C5 C4 C9 C8 0.0(4) . . . . ?
C3 C4 C9 C8 -177.5(2) . . . . ?
C5 C4 C9 C10 176.8(2) . . . . ?
C3 C4 C9 C10 -0.7(3) . . . . ?
C8 C9 C10 C11 -0.5(5) . . . . ?
C4 C9 C10 C11 -176.8(3) . . . . ?
C8 C9 C10 C15 175.6(3) . . . . ?
C4 C9 C10 C15 -0.7(3) . . . . ?
C15 C10 C11 C12 -0.4(4) . . . . ?
C9 C10 C11 C12 175.3(3) . . . . ?
C10 C11 C12 C13 -0.4(4) . . . . ?
C11 C12 C13 C14 1.2(4) . . . . ?
C12 C13 C14 C15 -1.3(4) . . . . ?
C13 C14 C15 C10 0.6(4) . . . . ?
C13 C14 C15 C3 -177.1(3) . . . . ?
C11 C10 C15 C14 0.3(4) . . . . ?
C9 C10 C15 C14 -176.3(2) . . . . ?
C11 C10 C15 C3 178.5(2) . . . . ?
C9 C10 C15 C3 1.9(3) . . . . ?
C4 C3 C15 C14 175.5(3) . . . . ?
P1 C3 C15 C14 0.9(4) . . . . ?
C4 C3 C15 C10 -2.3(3) . . . . ?
P1 C3 C15 C10 -177.0(2) . . . . ?
C3 P1 C16 C17 -64.3(3) . . . . ?
C2 P1 C16 C17 170.2(2) . . . . ?
C1 P1 C16 C17 58.0(3) . . . . ?
C3 P1 C16 C28 134.0(2) . . . . ?
C2 P1 C16 C28 8.4(3) . . . . ?
C1 P1 C16 C28 -103.8(3) . . . . ?
C28 C16 C17 C18 179.3(3) . . . . ?
P1 C16 C17 C18 13.9(4) . . . . ?
C28 C16 C17 C22 -0.8(3) . . . . ?
P1 C16 C17 C22 -166.2(2) . . . . ?
C22 C17 C18 C19 1.9(4) . . . . ?
C16 C17 C18 C19 -178.2(3) . . . . ?
C17 C18 C19 C20 -0.8(4) . . . . ?
C18 C19 C20 C21 -1.0(4) . . . . ?
C19 C20 C21 C22 1.4(4) . . . . ?
C20 C21 C22 C17 -0.2(4) . . . . ?
C20 C21 C22 C23 177.7(3) . . . . ?
C18 C17 C22 C21 -1.5(4) . . . . ?
C16 C17 C22 C21 178.6(2) . . . . ?
C18 C17 C22 C23 -179.8(2) . . . . ?
C16 C17 C22 C23 0.3(3) . . . . ?
C21 C22 C23 C24 3.6(5) . . . . ?
C17 C22 C23 C24 -178.3(3) . . . . ?
C21 C22 C23 C28 -177.7(3) . . . . ?
C17 C22 C23 C28 0.4(3) . . . . ?
C22 C23 C24 C25 179.3(3) . . . . ?
C28 C23 C24 C25 0.8(4) . . . . ?
C23 C24 C25 C26 0.3(4) . . . . ?
C24 C25 C26 C27 -0.6(4) . . . . ?
C25 C26 C27 C28 -0.3(4) . . . . ?
C26 C27 C28 C23 1.3(4) . . . . ?
C26 C27 C28 C16 -178.1(3) . . . . ?
C24 C23 C28 C27 -1.5(4) . . . . ?
C22 C23 C28 C27 179.6(2) . . . . ?
C24 C23 C28 C16 178.0(2) . . . . ?
C22 C23 C28 C16 -0.9(3) . . . . ?
C17 C16 C28 C27 -179.6(3) . . . . ?
P1 C16 C28 C27 -15.8(5) . . . . ?
C17 C16 C28 C23 1.0(3) . . . . ?
P1 C16 C28 C23 164.9(2) . . . . ?
O1' Ca1 O1 C32 -68.3(29) . . . . ?
O3 Ca1 O1 C32 -177.8(4) . . . . ?
O4 Ca1 O1 C32 60.5(5) . . . . ?
O2 Ca1 O1 C32 141.2(5) . . . . ?
O5 Ca1 O1 C32 -122.7(7) . . . . ?
O5' Ca1 O1 C32 -123.9(8) . . . . ?
I1 Ca1 O1 C32 -25.6(5) . . . . ?
O1' Ca1 O1 C29 90.8(33) . . . . ?
O3 Ca1 O1 C29 -18.7(13) . . . . ?
O4 Ca1 O1 C29 -140.4(9) . . . . ?
O2 Ca1 O1 C29 -59.7(9) . . . . ?
O5 Ca1 O1 C29 36.4(10) . . . . ?
O5' Ca1 O1 C29 35.2(11) . . . . ?
I1 Ca1 O1 C29 133.5(9) . . . . ?
C32 O1 C29 C30 25.5(12) . . . . ?
Ca1 O1 C29 C30 -137.2(8) . . . . ?
O1 C29 C30 C31 -3.7(14) . . . . ?
C29 C30 C31 C32 -17.9(11) . . . . ?
C29 O1 C32 C31 -37.0(9) . . . . ?
Ca1 O1 C32 C31 125.2(7) . . . . ?
C30 C31 C32 O1 33.8(7) . . . . ?
O3 Ca1 O1' C32' -128.0(12) . . . . ?
O4 Ca1 O1' C32' 76.6(11) . . . . ?
O2 Ca1 O1' C32' 157.8(11) . . . . ?
O5 Ca1 O1' C32' -107.9(12) . . . . ?
O1 Ca1 O1' C32' 128.2(39) . . . . ?
O5' Ca1 O1' C32' -107.8(13) . . . . ?
I1 Ca1 O1' C32' -10.3(12) . . . . ?
O3 Ca1 O1' C29' 52.9(22) . . . . ?
O4 Ca1 O1' C29' -102.5(18) . . . . ?
O2 Ca1 O1' C29' -21.3(18) . . . . ?
O5 Ca1 O1' C29' 73.0(19) . . . . ?
O1 Ca1 O1' C29' -50.8(29) . . . . ?
O5' Ca1 O1' C29' 73.2(19) . . . . ?
I1 Ca1 O1' C29' 170.7(18) . . . . ?
C32' O1' C29' C30' 13.3(24) . . . . ?
Ca1 O1' C29' C30' -167.5(14) . . . . ?
O1' C29' C30' C31' -32.1(24) . . . . ?
C29' C30' C31' C32' 38.6(20) . . . . ?
C29' O1' C32' C31' 11.9(20) . . . . ?
Ca1 O1' C32' C31' -167.3(11) . . . . ?
C30' C31' C32' O1' -31.6(16) . . . . ?
O1' Ca1 O2 C33 -51.9(5) . . . . ?
O3 Ca1 O2 C33 145.8(2) . . . . ?
O4 Ca1 O2 C33 43.3(2) . . . . ?
O5 Ca1 O2 C33 -128.4(4) . . . . ?
O1 Ca1 O2 C33 -46.6(3) . . . . ?
O5' Ca1 O2 C33 -136.8(4) . . . . ?
I1 Ca1 O2 C33 81.7(3) . . . . ?
O1' Ca1 O2 C36 117.9(5) . . . . ?
O3 Ca1 O2 C36 -44.3(3) . . . . ?
O4 Ca1 O2 C36 -146.8(3) . . . . ?
O5 Ca1 O2 C36 41.4(4) . . . . ?
O1 Ca1 O2 C36 123.3(3) . . . . ?
O5' Ca1 O2 C36 33.1(5) . . . . ?
I1 Ca1 O2 C36 -108.4(3) . . . . ?
C36 O2 C33 C34 -34.2(3) . . . . ?
Ca1 O2 C33 C34 138.2(2) . . . . ?
O2 C33 C34 C35 12.5(4) . . . . ?
C33 C34 C35 C36 12.6(4) . . . . ?
C33 O2 C36 C35 42.5(3) . . . . ?
Ca1 O2 C36 C35 -128.6(2) . . . . ?
C34 C35 C36 O2 -33.4(3) . . . . ?
O1' Ca1 O3 C37 74.7(9) . . . . ?
O4 Ca1 O3 C37 -130.2(2) . . . . ?
O2 Ca1 O3 C37 151.4(2) . . . . ?
O5 Ca1 O3 C37 55.2(5) . . . . ?
O1 Ca1 O3 C37 109.6(6) . . . . ?
O5' Ca1 O3 C37 54.1(7) . . . . ?
I1 Ca1 O3 C37 -43.4(2) . . . . ?
O1' Ca1 O3 C40 -123.7(9) . . . . ?
O4 Ca1 O3 C40 31.4(2) . . . . ?
O2 Ca1 O3 C40 -47.0(2) . . . . ?
O5 Ca1 O3 C40 -143.2(5) . . . . ?
O1 Ca1 O3 C40 -88.7(6) . . . . ?
O5' Ca1 O3 C40 -144.3(7) . . . . ?
I1 Ca1 O3 C40 118.2(2) . . . . ?
C40 O3 C37 C38 -36.6(3) . . . . ?
Ca1 O3 C37 C38 129.0(2) . . . . ?
O3 C37 C38 C39 17.6(3) . . . . ?
C37 C38 C39 C40 6.8(3) . . . . ?
C37 O3 C40 C39 40.9(3) . . . . ?
Ca1 O3 C40 C39 -123.2(2) . . . . ?
C38 C39 C40 O3 -28.7(3) . . . . ?
O1' Ca1 O4 C44 -165.0(3) . . . . ?
O3 Ca1 O4 C44 22.6(2) . . . . ?
O2 Ca1 O4 C44 100.1(2) . . . . ?
O5 Ca1 O4 C44 165.8(26) . . . . ?
O1 Ca1 O4 C44 -173.6(3) . . . . ?
O5' Ca1 O4 C44 98.6(50) . . . . ?
I1 Ca1 O4 C44 -69.8(2) . . . . ?
O1' Ca1 O4 C41 -17.8(4) . . . . ?
O3 Ca1 O4 C41 169.8(2) . . . . ?
O2 Ca1 O4 C41 -112.7(2) . . . . ?
O5 Ca1 O4 C41 -47.0(26) . . . . ?
O1 Ca1 O4 C41 -26.4(3) . . . . ?
O5' Ca1 O4 C41 -114.2(50) . . . . ?
I1 Ca1 O4 C41 77.4(2) . . . . ?
C44 O4 C41 C42 -6.5(3) . . . . ?
Ca1 O4 C41 C42 -155.7(2) . . . . ?
O4 C41 C42 C43 27.6(3) . . . . ?
C41 C42 C43 C44 -37.8(3) . . . . ?
C41 O4 C44 C43 -18.0(4) . . . . ?
Ca1 O4 C44 C43 135.1(2) . . . . ?
C42 C43 C44 O4 34.8(3) . . . . ?
O1' Ca1 O5 C45 71.4(17) . . . . ?
O3 Ca1 O5 C45 -114.8(17) . . . . ?
O4 Ca1 O5 C45 101.4(33) . . . . ?
O2 Ca1 O5 C45 166.0(17) . . . . ?
O1 Ca1 O5 C45 80.5(17) . . . . ?
O5' Ca1 O5 C45 -107.4(79) . . . . ?
I1 Ca1 O5 C45 -22.3(17) . . . . ?
O1' Ca1 O5 C48 -120.5(12) . . . . ?
O3 Ca1 O5 C48 53.3(10) . . . . ?
O4 Ca1 O5 C48 -90.5(24) . . . . ?
O2 Ca1 O5 C48 -25.8(11) . . . . ?
O1 Ca1 O5 C48 -111.3(11) . . . . ?
O5' Ca1 O5 C48 60.7(67) . . . . ?
I1 Ca1 O5 C48 145.9(10) . . . . ?
C48 O5 C45 C46 -28.6(21) . . . . ?
Ca1 O5 C45 C46 141.4(10) . . . . ?
O5 C45 C46 C47 43.5(19) . . . . ?
C45 C46 C47 C48 -42.6(13) . . . . ?
C45 O5 C48 C47 -0.3(18) . . . . ?
Ca1 O5 C48 C47 -170.0(9) . . . . ?
C46 C47 C48 O5 27.9(12) . . . . ?
O1' Ca1 O5' C45' 51.9(22) . . . . ?
O3 Ca1 O5' C45' -134.4(23) . . . . ?
O4 Ca1 O5' C45' 148.8(45) . . . . ?
O2 Ca1 O5' C45' 147.3(22) . . . . ?
O5 Ca1 O5' C45' 53.1(66) . . . . ?
O1 Ca1 O5' C45' 61.0(22) . . . . ?
I1 Ca1 O5' C45' -43.0(22) . . . . ?
O1' Ca1 O5' C48' -117.2(16) . . . . ?
O3 Ca1 O5' C48' 56.5(15) . . . . ?
O4 Ca1 O5' C48' -20.3(62) . . . . ?
O2 Ca1 O5' C48' -21.8(16) . . . . ?
O5 Ca1 O5' C48' -116.0(81) . . . . ?
O1 Ca1 O5' C48' -108.1(16) . . . . ?
I1 Ca1 O5' C48' 147.9(15) . . . . ?
C48' O5' C45' C46' 8.3(30) . . . . ?
Ca1 O5' C45' C46' -163.0(16) . . . . ?
O5' C45' C46' C47' -31.8(27) . . . . ?
C45' C46' C47' C48' 43.2(20) . . . . ?
C45' O5' C48' C47' 20.0(24) . . . . ?
Ca1 O5' C48' C47' -169.9(13) . . . . ?
C46' C47' C48' O5' -39.6(17) . . . . ?
C52 O6 C49 C50 -15.4(9) . . . . ?
O6 C49 C50 C51 22.4(11) . . . . ?
C49 C50 C51 C52 -19.8(11) . . . . ?
C49 O6 C52 C51 1.7(7) . . . . ?
C50 C51 C52 O6 11.1(8) . . . . ?
